data_7246046
loop_
_publ_author_name
'Li, Wen-Qiang'
'Ma, Meng-Xia'
'Ni, Qing-Ling'
'Li, Shi-Ming'
'Gui, Liu-Cheng'
'Wang, Xiu-Jian'

_publ_section_title
;
 Synthesis, structures and magnetic properties of four dysprosium-based
 complexes with a multidentate ligand with steric constraint
;
_journal_issue 4
_journal_name_full CrystEngComm
_journal_page_first 614
_journal_page_last 621
_journal_paper_doi 10.1039/D2CE01201D
_journal_volume 25
_journal_year 2023
_chemical_formula_moiety 'C60 H64 Cl6 Dy4 N6 O14'
_chemical_formula_sum 'C60 H60 Cl6 Dy4 N6 O14'
_chemical_formula_weight 1953.85
_space_group_crystal_system triclinic
_space_group_IT_number 2
_space_group_name_Hall '-P 1'
_space_group_name_H-M_alt 'P -1'
_atom_sites_solution_hydrogens geom
_audit_creation_date 2022-08-19
_audit_creation_method
;
Olex2 1.3
(compiled 2020.11.12 svn.r5f609507 for OlexSys, GUI svn.r6408)
;
_audit_update_record
;
2022-11-15 deposited with the CCDC.	2022-12-19 downloaded from the CCDC.
;
_cell_angle_alpha 96.322(3)
_cell_angle_beta 98.838(2)
_cell_angle_gamma 111.745(3)
_cell_formula_units_Z 1
_cell_length_a 10.9250(3)
_cell_length_b 11.2522(4)
_cell_length_c 16.2537(5)
_cell_measurement_reflns_used 7361
_cell_measurement_temperature 293(2)
_cell_measurement_theta_max 26.371
_cell_measurement_theta_min 3.313
_cell_volume 1803.23(11)
_computing_molecular_graphics 'Olex2 1.3 (Dolomanov et al., 2009)'
_computing_publication_material 'Olex2 1.3 (Dolomanov et al., 2009)'
_computing_structure_refinement 'SHELXL 2018/3 (Sheldrick, 2015)'
_computing_structure_solution 'SHELXT 2018/2 (Sheldrick, 2018)'
_diffrn_ambient_temperature 293
_diffrn_measured_fraction_theta_full 0.998
_diffrn_measured_fraction_theta_max 0.998
_diffrn_measurement_device_type 'marXperts MX300 CCD Detector'
_diffrn_radiation_type MoK\a
_diffrn_radiation_wavelength 0.71073
_diffrn_reflns_av_R_equivalents 0.0451
_diffrn_reflns_av_unetI/netI 0.0483
_diffrn_reflns_Laue_measured_fraction_full 0.998
_diffrn_reflns_Laue_measured_fraction_max 0.998
_diffrn_reflns_limit_h_max 13
_diffrn_reflns_limit_h_min -13
_diffrn_reflns_limit_k_max 14
_diffrn_reflns_limit_k_min -14
_diffrn_reflns_limit_l_max 20
_diffrn_reflns_limit_l_min -20
_diffrn_reflns_number 25793
_diffrn_reflns_point_group_measured_fraction_full 0.998
_diffrn_reflns_point_group_measured_fraction_max 0.998
_diffrn_reflns_theta_full 25.242
_diffrn_reflns_theta_max 26.371
_diffrn_reflns_theta_min 3.313
_exptl_absorpt_coefficient_mu 4.379
_exptl_absorpt_correction_type multi-scan
_exptl_crystal_colour colourless
_exptl_crystal_colour_primary colourless
_exptl_crystal_density_diffrn 1.799
_exptl_crystal_description block
_exptl_crystal_F_000 942
_exptl_crystal_size_max 0.26
_exptl_crystal_size_mid 0.23
_exptl_crystal_size_min 0.18
_exptl_transmission_factor_max 0.455
_exptl_transmission_factor_min 0.333
_refine_diff_density_max 1.360
_refine_diff_density_min -0.742
_refine_diff_density_rms 0.116
_refine_ls_extinction_method none
_refine_ls_goodness_of_fit_ref 1.045
_refine_ls_hydrogen_treatment constr
_refine_ls_matrix_type full
_refine_ls_number_parameters 410
_refine_ls_number_reflns 7361
_refine_ls_number_restraints 0
_refine_ls_restrained_S_all 1.045
_refine_ls_R_factor_all 0.0425
_refine_ls_R_factor_gt 0.0293
_refine_ls_shift/su_max 0.001
_refine_ls_shift/su_mean 0.000
_refine_ls_structure_factor_coef Fsqd
_refine_ls_weighting_details 'w=1/[\s^2^(Fo^2^)+(0.0231P)^2^+0.0674P] where P=(Fo^2^+2Fc^2^)/3'
_refine_ls_weighting_scheme calc
_refine_ls_wR_factor_gt 0.0597
_refine_ls_wR_factor_ref 0.0658
_reflns_Friedel_coverage 0.000
_reflns_number_gt 5815
_reflns_number_total 7361
_reflns_threshold_expression 'I > 2\s(I)'
_cod_data_source_file d2ce01201d2.cif
_cod_data_source_block 1
_cod_depositor_comments 'Adding full bibliography for 7246045--7246048.cif.'
_cod_database_code 7246046
_shelx_shelxl_version_number 2018/3
_shelx_space_group_comment
;
The symmetry employed for this shelxl refinement is uniquely defined
by the following loop, which should always be used as a source of
symmetry information in preference to the above space-group names.
They are only intended as comments.
;
_shelx_estimated_absorpt_t_max 0.506
_shelx_estimated_absorpt_t_min 0.396
_olex2_refinement_description
;
1. Fixed Uiso
 At 1.2 times of:
  All C(H) groups, H7 of O7, All C(H,H) groups, All N(H) groups
 At 1.5 times of:
  All C(H,H,H) groups, H4 of O4
2.a Ternary CH refined with riding coordinates:
 O7(H7), N1(H1), N3(H3), C9(H9), C15(H15)
2.b Secondary CH2 refined with riding coordinates:
 C8(H8A,H8B), C23(H23A,H23B)
2.c Aromatic/amide H refined with riding coordinates:
 C17(H17), C14(H14), C27(H27), C25(H25), C11(H11), C18(H18), C12(H12),
 C26(H26), C19(H19), C3(H3A), C13(H13), C5(H5), C4(H4A)
2.d Idealised Me refined as rotating group:
 C1(H1A,H1B,H1C), C30(H30A,H30B,H30C), C22(H22A,H22B,H22C)
2.e Idealised tetrahedral OH refined as rotating group:
 O4(H4)
;
_smtbx_masks_special_details
;
A solvent mask was calculated and 70 electrons were 
found in a volume of 306\%A^3^ in 1 void per unit cell. 
This is consistent with the presence of 
2[CH3OH] per Asymmetric Unit 
which account for 72 electrons 
per unit cell.
;
_smtbx_masks_void_probe_radius 1.2
_smtbx_masks_void_truncation_radius 1.2
_olex2_submission_special_instructions 'No special instructions were received'

loop_
_space_group_symop_operation_xyz
'x, y, z'
'-x, -y, -z'

loop_
_atom_site_label
_atom_site_type_symbol
_atom_site_fract_x
_atom_site_fract_y
_atom_site_fract_z
_atom_site_U_iso_or_equiv
_atom_site_adp_type
_atom_site_occupancy
_atom_site_site_symmetry_order
_atom_site_calc_flag
_atom_site_refinement_flags_posn
_atom_site_refinement_flags_adp
_atom_site_refinement_flags_occupancy
_atom_site_disorder_assembly
_atom_site_disorder_group
Dy1 Dy 0.61253(2) 0.46410(2) 0.18485(2) 0.02592(7) Uani 1 1 d . . . . .
Dy2 Dy 0.40603(2) 0.31566(2) -0.04275(2) 0.02579(7) Uani 1 1 d . . . . .
Cl2 Cl 0.79189(11) 0.71313(12) 0.18662(8) 0.0439(3) Uani 1 1 d . . . . .
Cl1 Cl 0.80271(12) 0.38310(14) 0.15317(9) 0.0544(4) Uani 1 1 d . . . . .
Cl3 Cl 0.29147(13) 0.05916(12) -0.08433(9) 0.0542(4) Uani 1 1 d . . . . .
O7 O 0.3910(2) 0.5155(3) -0.04096(16) 0.0257(7) Uani 1 1 d . . . . .
H7 H 0.309972 0.517025 -0.022925 0.031 Uiso 1 1 calc R U . . .
O2 O 0.4839(3) 0.5838(3) 0.14513(18) 0.0308(7) Uani 1 1 d . . . . .
O6 O 0.4368(3) 0.2891(3) 0.09719(17) 0.0298(7) Uani 1 1 d . . . . .
O1 O 0.4056(3) 0.7430(3) 0.06682(19) 0.0343(7) Uani 1 1 d . . . . .
O5 O 0.2018(3) 0.2752(3) 0.0237(2) 0.0398(8) Uani 1 1 d . . . . .
N1 N 0.5058(3) 0.5064(3) 0.3030(2) 0.0281(8) Uani 1 1 d . . . . .
H1 H 0.541322 0.600932 0.321755 0.034 Uiso 1 1 calc R U . . .
N3 N 0.5584(3) 0.2770(3) 0.2716(2) 0.0310(9) Uani 1 1 d . . . . .
H3 H 0.646553 0.276655 0.294691 0.037 Uiso 1 1 calc R U . . .
N2 N 0.7653(3) 0.5331(4) 0.3319(2) 0.0362(9) Uani 1 1 d . . . . .
C7 C 0.3788(4) 0.6042(4) 0.1654(3) 0.0286(10) Uani 1 1 d . . . . .
C29 C 0.3279(4) 0.2043(4) 0.1202(3) 0.0301(11) Uani 1 1 d . . . . .
C8 C 0.3566(4) 0.4595(5) 0.2762(3) 0.0345(11) Uani 1 1 d . . . . .
H8A H 0.322019 0.373562 0.241359 0.041 Uiso 1 1 calc R U . . .
H8B H 0.317554 0.451637 0.326054 0.041 Uiso 1 1 calc R U . . .
O4 O 0.3594(4) 0.2691(4) 0.4717(3) 0.0683(12) Uani 1 1 d . . . . .
H4 H 0.303238 0.229865 0.497865 0.102 Uiso 1 1 calc R U . . .
C2 C 0.3320(4) 0.6868(4) 0.1243(3) 0.0304(10) Uani 1 1 d . . . . .
C28 C 0.2000(4) 0.1940(5) 0.0819(3) 0.0367(12) Uani 1 1 d . . . . .
C24 C 0.3412(5) 0.1282(4) 0.1794(3) 0.0357(11) Uani 1 1 d . . . . .
C9 C 0.5510(4) 0.4504(4) 0.3745(3) 0.0321(11) Uani 1 1 d . . . . .
H9 H 0.512991 0.468221 0.422946 0.039 Uiso 1 1 calc R U . . .
C15 C 0.5059(4) 0.3031(4) 0.3473(3) 0.0332(11) Uani 1 1 d . . . . .
H15 H 0.407356 0.266436 0.329951 0.040 Uiso 1 1 calc R U . . .
C10 C 0.7031(4) 0.5142(4) 0.3982(3) 0.0345(11) Uani 1 1 d . . . . .
O3 O 0.4169(4) 0.1936(4) 0.6165(2) 0.0731(12) Uani 1 1 d . . . . .
C1 C 0.3736(5) 0.8423(4) 0.0295(3) 0.0430(12) Uani 1 1 d . . . . .
H1A H 0.387941 0.913537 0.073326 0.065 Uiso 1 1 calc R U . . .
H1B H 0.280960 0.805995 -0.000016 0.065 Uiso 1 1 calc R U . . .
H1C H 0.430646 0.873022 -0.009597 0.065 Uiso 1 1 calc R U . . .
C6 C 0.3130(4) 0.5465(4) 0.2280(3) 0.0347(11) Uani 1 1 d . . . . .
C23 C 0.4795(5) 0.1431(4) 0.2208(3) 0.0383(12) Uani 1 1 d . . . . .
H23A H 0.526463 0.126455 0.177805 0.046 Uiso 1 1 calc R U . . .
H23B H 0.472426 0.079556 0.257595 0.046 Uiso 1 1 calc R U . . .
C16 C 0.5410(5) 0.2427(4) 0.4228(3) 0.0366(12) Uani 1 1 d . . . . .
C17 C 0.6484(5) 0.2050(5) 0.4363(3) 0.0474(13) Uani 1 1 d . . . . .
H17 H 0.702676 0.212567 0.396740 0.057 Uiso 1 1 calc R U . . .
C14 C 0.8993(5) 0.5830(5) 0.3480(3) 0.0507(14) Uani 1 1 d . . . . .
H14 H 0.942826 0.595757 0.302839 0.061 Uiso 1 1 calc R U . . .
C27 C 0.0851(5) 0.1086(5) 0.1021(3) 0.0494(14) Uani 1 1 d . . . . .
H27 H 0.000127 0.102995 0.077134 0.059 Uiso 1 1 calc R U . . .
C25 C 0.2256(5) 0.0411(5) 0.1996(3) 0.0458(14) Uani 1 1 d . . . . .
H25 H 0.233114 -0.010595 0.239430 0.055 Uiso 1 1 calc R U . . .
C21 C 0.4640(5) 0.2320(5) 0.4838(3) 0.0437(13) Uani 1 1 d . . . . .
C11 C 0.7744(5) 0.5454(5) 0.4800(3) 0.0482(13) Uani 1 1 d . . . . .
H11 H 0.729416 0.530935 0.524374 0.058 Uiso 1 1 calc R U . . .
C18 C 0.6758(5) 0.1561(5) 0.5083(4) 0.0581(16) Uani 1 1 d . . . . .
H18 H 0.745717 0.127398 0.515482 0.070 Uiso 1 1 calc R U . . .
C12 C 0.9134(6) 0.5985(6) 0.4962(4) 0.0629(17) Uani 1 1 d . . . . .
H12 H 0.963703 0.621631 0.551335 0.075 Uiso 1 1 calc R U . . .
C26 C 0.1002(5) 0.0317(5) 0.1606(3) 0.0577(17) Uani 1 1 d . . . . .
H26 H 0.023770 -0.027889 0.173813 0.069 Uiso 1 1 calc R U . . .
C30 C 0.0826(5) 0.2991(6) 0.0000(4) 0.0639(17) Uani 1 1 d . . . . .
H30A H 0.098211 0.361506 -0.037029 0.096 Uiso 1 1 calc R U . . .
H30B H 0.059906 0.332406 0.049837 0.096 Uiso 1 1 calc R U . . .
H30C H 0.009666 0.219271 -0.028617 0.096 Uiso 1 1 calc R U . . .
C19 C 0.6001(6) 0.1498(5) 0.5691(4) 0.0603(16) Uani 1 1 d . . . . .
H19 H 0.620307 0.118566 0.617885 0.072 Uiso 1 1 calc R U . . .
C3 C 0.2228(5) 0.7110(5) 0.1406(3) 0.0495(14) Uani 1 1 d . . . . .
H3A H 0.193037 0.765193 0.111528 0.059 Uiso 1 1 calc R U . . .
C13 C 0.9753(5) 0.6163(5) 0.4283(4) 0.0626(17) Uani 1 1 d . . . . .
H13 H 1.068854 0.651008 0.437152 0.075 Uiso 1 1 calc R U . . .
C20 C 0.4960(6) 0.1889(5) 0.5584(3) 0.0524(15) Uani 1 1 d . . . . .
C5 C 0.2032(5) 0.5729(6) 0.2440(4) 0.0603(17) Uani 1 1 d . . . . .
H5 H 0.158562 0.535457 0.284833 0.072 Uiso 1 1 calc R U . . .
C4 C 0.1589(6) 0.6534(6) 0.2008(4) 0.071(2) Uani 1 1 d . . . . .
H4A H 0.084858 0.668604 0.212644 0.086 Uiso 1 1 calc R U . . .
C22 C 0.4200(7) 0.1249(6) 0.6855(4) 0.085(2) Uani 1 1 d . . . . .
H22A H 0.389729 0.033623 0.663664 0.128 Uiso 1 1 calc R U . . .
H22B H 0.361822 0.138361 0.720838 0.128 Uiso 1 1 calc R U . . .
H22C H 0.510452 0.156636 0.718117 0.128 Uiso 1 1 calc R U . . .

loop_
_atom_site_aniso_label
_atom_site_aniso_U_11
_atom_site_aniso_U_22
_atom_site_aniso_U_33
_atom_site_aniso_U_23
_atom_site_aniso_U_13
_atom_site_aniso_U_12
Dy1 0.02589(11) 0.02838(13) 0.02406(12) 0.00702(9) 0.00520(9) 0.01072(9)
Dy2 0.02743(12) 0.02423(12) 0.02427(12) 0.00661(9) 0.00584(9) 0.00780(9)
Cl2 0.0391(6) 0.0370(7) 0.0394(7) 0.0106(5) -0.0042(5) 0.0006(6)
Cl1 0.0461(7) 0.0699(10) 0.0549(9) 0.0019(7) 0.0061(6) 0.0361(7)
Cl3 0.0554(8) 0.0303(7) 0.0650(10) 0.0041(6) 0.0034(7) 0.0083(6)
O7 0.0243(14) 0.0299(17) 0.0233(16) 0.0047(13) 0.0081(12) 0.0098(13)
O2 0.0356(17) 0.0364(19) 0.0321(18) 0.0172(14) 0.0160(14) 0.0208(15)
O6 0.0277(15) 0.0301(17) 0.0285(17) 0.0113(13) 0.0082(13) 0.0053(14)
O1 0.0420(18) 0.0357(19) 0.0374(19) 0.0176(15) 0.0145(15) 0.0236(15)
O5 0.0259(16) 0.051(2) 0.042(2) 0.0145(16) 0.0068(15) 0.0133(16)
N1 0.0315(19) 0.030(2) 0.025(2) 0.0098(16) 0.0073(16) 0.0130(17)
N3 0.034(2) 0.032(2) 0.028(2) 0.0059(16) 0.0062(17) 0.0141(18)
N2 0.034(2) 0.036(2) 0.033(2) 0.0110(18) 0.0053(18) 0.0067(18)
C7 0.022(2) 0.034(3) 0.030(3) 0.005(2) 0.0058(19) 0.012(2)
C29 0.034(2) 0.025(2) 0.025(2) 0.0028(19) 0.009(2) 0.004(2)
C8 0.034(2) 0.042(3) 0.032(3) 0.013(2) 0.011(2) 0.017(2)
O4 0.087(3) 0.085(3) 0.063(3) 0.042(2) 0.039(2) 0.050(3)
C2 0.028(2) 0.037(3) 0.028(3) 0.006(2) 0.0048(19) 0.015(2)
C28 0.035(3) 0.038(3) 0.033(3) 0.004(2) 0.011(2) 0.009(2)
C24 0.045(3) 0.031(3) 0.027(3) 0.003(2) 0.011(2) 0.011(2)
C9 0.038(3) 0.036(3) 0.023(2) 0.008(2) 0.009(2) 0.015(2)
C15 0.039(3) 0.033(3) 0.028(3) 0.009(2) 0.008(2) 0.013(2)
C10 0.044(3) 0.028(3) 0.031(3) 0.001(2) 0.000(2) 0.017(2)
O3 0.113(3) 0.070(3) 0.050(3) 0.027(2) 0.031(2) 0.042(3)
C1 0.059(3) 0.036(3) 0.043(3) 0.013(2) 0.010(3) 0.027(3)
C6 0.032(2) 0.042(3) 0.035(3) 0.011(2) 0.011(2) 0.017(2)
C23 0.059(3) 0.026(3) 0.030(3) 0.006(2) 0.009(2) 0.018(2)
C16 0.047(3) 0.029(3) 0.026(3) 0.006(2) 0.006(2) 0.006(2)
C17 0.045(3) 0.044(3) 0.051(4) 0.010(3) 0.000(3) 0.019(3)
C14 0.033(3) 0.061(4) 0.047(3) 0.011(3) -0.001(2) 0.010(3)
C27 0.032(3) 0.054(4) 0.051(4) 0.010(3) 0.012(2) 0.003(3)
C25 0.056(3) 0.033(3) 0.040(3) 0.013(2) 0.016(3) 0.005(3)
C21 0.057(3) 0.035(3) 0.047(3) 0.014(2) 0.012(3) 0.025(3)
C11 0.058(3) 0.050(3) 0.036(3) 0.004(2) 0.000(3) 0.025(3)
C18 0.053(3) 0.047(4) 0.067(4) 0.018(3) 0.002(3) 0.014(3)
C12 0.066(4) 0.065(4) 0.042(4) -0.002(3) -0.018(3) 0.023(3)
C26 0.042(3) 0.057(4) 0.055(4) 0.013(3) 0.019(3) -0.007(3)
C30 0.048(3) 0.089(5) 0.073(4) 0.034(4) 0.015(3) 0.041(3)
C19 0.078(4) 0.048(4) 0.043(4) 0.012(3) -0.011(3) 0.019(3)
C3 0.047(3) 0.063(4) 0.061(4) 0.031(3) 0.021(3) 0.038(3)
C13 0.039(3) 0.067(4) 0.064(4) 0.015(3) -0.011(3) 0.008(3)
C20 0.075(4) 0.044(3) 0.038(3) 0.015(3) 0.017(3) 0.019(3)
C5 0.059(3) 0.087(5) 0.066(4) 0.041(3) 0.039(3) 0.047(3)
C4 0.061(4) 0.116(6) 0.084(5) 0.061(4) 0.044(4) 0.064(4)
C22 0.152(7) 0.051(4) 0.044(4) 0.022(3) 0.025(4) 0.023(4)

loop_
_atom_type_symbol
_atom_type_description
_atom_type_scat_dispersion_real
_atom_type_scat_dispersion_imag
_atom_type_scat_source
C C 0.0033 0.0016 'International Tables Vol C Tables 4.2.6.8 and 6.1.1.4'
H H 0.0000 0.0000 'International Tables Vol C Tables 4.2.6.8 and 6.1.1.4'
Cl Cl 0.1484 0.1585 'International Tables Vol C Tables 4.2.6.8 and 6.1.1.4'
Dy Dy -0.1892 4.4098 'International Tables Vol C Tables 4.2.6.8 and 6.1.1.4'
N N 0.0061 0.0033 'International Tables Vol C Tables 4.2.6.8 and 6.1.1.4'
O O 0.0106 0.0060 'International Tables Vol C Tables 4.2.6.8 and 6.1.1.4'

loop_
_geom_angle_atom_site_label_1
_geom_angle_atom_site_label_2
_geom_angle_atom_site_label_3
_geom_angle
_geom_angle_site_symmetry_1
_geom_angle_site_symmetry_3
_geom_angle_publ_flag
Dy2 Dy1 Dy2 62.219(7) 2_665 . ?
Cl2 Dy1 Dy2 108.58(3) . . ?
Cl2 Dy1 Dy2 50.70(3) . 2_665 ?
Cl1 Dy1 Dy2 91.12(3) . . ?
Cl1 Dy1 Dy2 107.24(3) . 2_665 ?
Cl1 Dy1 Cl2 87.53(4) . . ?
O7 Dy1 Dy2 36.38(6) 2_665 . ?
O7 Dy1 Dy2 39.05(7) 2_665 2_665 ?
O7 Dy1 Cl2 74.02(7) 2_665 . ?
O7 Dy1 Cl1 78.57(7) 2_665 . ?
O7 Dy1 N1 140.80(11) 2_665 . ?
O7 Dy1 N3 137.18(10) 2_665 . ?
O7 Dy1 N2 143.38(10) 2_665 . ?
O2 Dy1 Dy2 39.85(6) . 2_665 ?
O2 Dy1 Dy2 70.83(7) . . ?
O2 Dy1 Cl2 73.13(7) . . ?
O2 Dy1 Cl1 146.84(7) . . ?
O2 Dy1 O7 70.42(9) . 2_665 ?
O2 Dy1 N1 70.82(10) . . ?
O2 Dy1 N3 128.81(10) . . ?
O2 Dy1 N2 118.83(11) . . ?
O6 Dy1 Dy2 33.65(7) . . ?
O6 Dy1 Dy2 92.91(7) . 2_665 ?
O6 Dy1 Cl2 142.02(7) . . ?
O6 Dy1 Cl1 95.09(8) . . ?
O6 Dy1 O7 69.46(9) . 2_665 ?
O6 Dy1 O2 85.01(10) . . ?
O6 Dy1 N1 101.52(10) . . ?
O6 Dy1 N3 74.50(10) . . ?
O6 Dy1 N2 142.25(11) . . ?
N1 Dy1 Dy2 107.33(8) . 2_665 ?
N1 Dy1 Dy2 121.79(8) . . ?
N1 Dy1 Cl2 100.07(8) . . ?
N1 Dy1 Cl1 140.56(9) . . ?
N1 Dy1 N3 68.29(11) . . ?
N1 Dy1 N2 64.78(11) . . ?
N3 Dy1 Dy2 107.06(7) . . ?
N3 Dy1 Dy2 165.00(8) . 2_665 ?
N3 Dy1 Cl2 143.08(8) . . ?
N3 Dy1 Cl1 82.43(8) . . ?
N2 Dy1 Dy2 124.40(8) . 2_665 ?
N2 Dy1 Dy2 170.33(9) . . ?
N2 Dy1 Cl2 75.57(8) . . ?
N2 Dy1 Cl1 80.22(9) . . ?
N2 Dy1 N3 67.75(11) . . ?
Dy1 Dy2 Dy1 117.782(7) 2_665 . ?
Dy1 Dy2 Dy2 55.750(7) . 2_665 ?
Dy1 Dy2 Dy2 62.032(7) 2_665 2_665 ?
Cl2 Dy2 Dy1 154.71(3) 2_665 . ?
Cl2 Dy2 Dy1 48.87(2) 2_665 2_665 ?
Cl2 Dy2 Dy2 106.74(3) 2_665 2_665 ?
Cl3 Dy2 Dy1 124.65(3) . 2_665 ?
Cl3 Dy2 Dy1 117.55(3) . . ?
Cl3 Dy2 Dy2 173.25(3) . 2_665 ?
Cl3 Dy2 Cl2 79.85(4) . 2_665 ?
O7 Dy2 Dy1 35.87(6) 2_665 . ?
O7 Dy2 Dy1 40.23(6) . 2_665 ?
O7 Dy2 Dy1 88.92(7) 2_665 2_665 ?
O7 Dy2 Dy1 84.34(6) . . ?
O7 Dy2 Dy2 34.25(7) 2_665 2_665 ?
O7 Dy2 Dy2 35.74(6) . 2_665 ?
O7 Dy2 Cl2 137.63(7) 2_665 2_665 ?
O7 Dy2 Cl2 73.39(7) . 2_665 ?
O7 Dy2 Cl3 140.01(8) 2_665 . ?
O7 Dy2 Cl3 149.63(7) . . ?
O7 Dy2 O7 70.00(11) . 2_665 ?
O7 Dy2 O2 71.45(9) . 2_665 ?
O7 Dy2 O6 105.88(10) . . ?
O7 Dy2 O1 72.66(9) 2_665 2_665 ?
O7 Dy2 O1 128.19(9) . 2_665 ?
O7 Dy2 O5 113.78(9) 2_665 . ?
O7 Dy2 O5 80.43(10) . . ?
O2 Dy2 Dy1 39.87(7) 2_665 2_665 ?
O2 Dy2 Dy1 112.78(7) 2_665 . ?
O2 Dy2 Dy2 70.70(7) 2_665 2_665 ?
O2 Dy2 Cl2 71.71(7) 2_665 2_665 ?
O2 Dy2 Cl3 113.50(8) 2_665 . ?
O2 Dy2 O7 76.98(9) 2_665 2_665 ?
O2 Dy2 O1 66.08(10) 2_665 2_665 ?
O2 Dy2 O5 144.32(10) 2_665 . ?
O6 Dy2 Dy1 33.53(6) . . ?
O6 Dy2 Dy1 145.69(7) . 2_665 ?
O6 Dy2 Dy2 86.54(7) . 2_665 ?
O6 Dy2 Cl2 143.48(7) . 2_665 ?
O6 Dy2 Cl3 87.20(8) . . ?
O6 Dy2 O7 68.85(9) . 2_665 ?
O6 Dy2 O2 143.95(9) . 2_665 ?
O6 Dy2 O1 92.39(10) . 2_665 ?
O6 Dy2 O5 64.58(10) . . ?
O1 Dy2 Dy1 105.95(7) 2_665 2_665 ?
O1 Dy2 Dy1 85.89(7) 2_665 . ?
O1 Dy2 Dy2 100.67(7) 2_665 2_665 ?
O1 Dy2 Cl2 117.23(8) 2_665 2_665 ?
O1 Dy2 Cl3 77.06(7) 2_665 . ?
O1 Dy2 O5 148.80(10) 2_665 . ?
O5 Dy2 Dy1 85.06(7) . . ?
O5 Dy2 Dy1 104.70(8) . 2_665 ?
O5 Dy2 Dy2 98.69(7) . 2_665 ?
O5 Dy2 Cl2 79.63(8) . 2_665 ?
O5 Dy2 Cl3 80.87(8) . . ?
Dy1 Cl2 Dy2 80.43(3) . 2_665 ?
Dy1 O7 Dy2 107.75(10) 2_665 2_665 ?
Dy1 O7 H7 112.6 2_665 . ?
Dy2 O7 Dy1 100.72(10) . 2_665 ?
Dy2 O7 Dy2 110.01(11) . 2_665 ?
Dy2 O7 H7 112.6 2_665 . ?
Dy2 O7 H7 112.6 . . ?
Dy2 O2 Dy1 100.28(10) 2_665 . ?
C7 O2 Dy1 138.0(3) . . ?
C7 O2 Dy2 121.7(3) . 2_665 ?
Dy1 O6 Dy2 112.82(11) . . ?
C29 O6 Dy1 126.5(2) . . ?
C29 O6 Dy2 115.9(2) . . ?
C2 O1 Dy2 118.6(3) . 2_665 ?
C2 O1 C1 117.4(3) . . ?
C1 O1 Dy2 123.8(3) . 2_665 ?
C28 O5 Dy2 110.1(3) . . ?
C28 O5 C30 117.1(4) . . ?
C30 O5 Dy2 131.5(3) . . ?
Dy1 N1 H1 107.4 . . ?
C8 N1 Dy1 112.4(2) . . ?
C8 N1 H1 107.4 . . ?
C9 N1 Dy1 107.8(2) . . ?
C9 N1 H1 107.4 . . ?
C9 N1 C8 114.0(3) . . ?
Dy1 N3 H3 104.3 . . ?
C15 N3 Dy1 113.7(3) . . ?
C15 N3 H3 104.3 . . ?
C15 N3 C23 113.1(3) . . ?
C23 N3 Dy1 115.4(3) . . ?
C23 N3 H3 104.3 . . ?
C10 N2 Dy1 116.5(3) . . ?
C14 N2 Dy1 125.4(3) . . ?
C14 N2 C10 118.2(4) . . ?
O2 C7 C2 119.3(4) . . ?
O2 C7 C6 122.5(4) . . ?
C2 C7 C6 118.3(4) . . ?
O6 C29 C28 118.4(4) . . ?
O6 C29 C24 121.6(4) . . ?
C24 C29 C28 120.1(4) . . ?
N1 C8 H8A 108.9 . . ?
N1 C8 H8B 108.9 . . ?
H8A C8 H8B 107.7 . . ?
C6 C8 N1 113.3(4) . . ?
C6 C8 H8A 108.9 . . ?
C6 C8 H8B 108.9 . . ?
C21 O4 H4 109.5 . . ?
O1 C2 C7 114.3(4) . . ?
C3 C2 O1 123.0(4) . . ?
C3 C2 C7 122.7(4) . . ?
O5 C28 C29 113.8(4) . . ?
C27 C28 O5 125.0(5) . . ?
C27 C28 C29 121.1(5) . . ?
C29 C24 C23 119.0(4) . . ?
C29 C24 C25 119.1(5) . . ?
C25 C24 C23 121.9(5) . . ?
N1 C9 H9 109.8 . . ?
N1 C9 C15 110.0(3) . . ?
N1 C9 C10 107.7(3) . . ?
C15 C9 H9 109.8 . . ?
C10 C9 H9 109.8 . . ?
C10 C9 C15 109.7(4) . . ?
N3 C15 C9 109.4(3) . . ?
N3 C15 H15 106.9 . . ?
N3 C15 C16 115.9(4) . . ?
C9 C15 H15 106.9 . . ?
C9 C15 C16 110.4(4) . . ?
C16 C15 H15 106.9 . . ?
N2 C10 C9 115.0(4) . . ?
N2 C10 C11 121.8(4) . . ?
C11 C10 C9 123.1(4) . . ?
C20 O3 C22 118.9(5) . . ?
O1 C1 H1A 109.5 . . ?
O1 C1 H1B 109.5 . . ?
O1 C1 H1C 109.5 . . ?
H1A C1 H1B 109.5 . . ?
H1A C1 H1C 109.5 . . ?
H1B C1 H1C 109.5 . . ?
C7 C6 C8 122.3(4) . . ?
C5 C6 C7 118.1(5) . . ?
C5 C6 C8 119.6(4) . . ?
N3 C23 H23A 109.4 . . ?
N3 C23 H23B 109.4 . . ?
C24 C23 N3 111.1(4) . . ?
C24 C23 H23A 109.4 . . ?
C24 C23 H23B 109.4 . . ?
H23A C23 H23B 108.0 . . ?
C17 C16 C15 124.6(4) . . ?
C21 C16 C15 117.2(4) . . ?
C21 C16 C17 118.0(5) . . ?
C16 C17 H17 119.7 . . ?
C16 C17 C18 120.6(5) . . ?
C18 C17 H17 119.7 . . ?
N2 C14 H14 118.8 . . ?
N2 C14 C13 122.4(5) . . ?
C13 C14 H14 118.8 . . ?
C28 C27 H27 121.0 . . ?
C28 C27 C26 118.0(5) . . ?
C26 C27 H27 121.0 . . ?
C24 C25 H25 120.0 . . ?
C26 C25 C24 119.9(5) . . ?
C26 C25 H25 120.0 . . ?
O4 C21 C16 118.7(5) . . ?
O4 C21 C20 119.9(5) . . ?
C16 C21 C20 121.3(5) . . ?
C10 C11 H11 120.2 . . ?
C10 C11 C12 119.7(5) . . ?
C12 C11 H11 120.2 . . ?
C17 C18 H18 119.9 . . ?
C19 C18 C17 120.3(6) . . ?
C19 C18 H18 119.9 . . ?
C11 C12 H12 121.0 . . ?
C13 C12 C11 118.0(5) . . ?
C13 C12 H12 121.0 . . ?
C27 C26 H26 119.1 . . ?
C25 C26 C27 121.7(5) . . ?
C25 C26 H26 119.1 . . ?
O5 C30 H30A 109.5 . . ?
O5 C30 H30B 109.5 . . ?
O5 C30 H30C 109.5 . . ?
H30A C30 H30B 109.5 . . ?
H30A C30 H30C 109.5 . . ?
H30B C30 H30C 109.5 . . ?
C18 C19 H19 119.8 . . ?
C20 C19 C18 120.4(6) . . ?
C20 C19 H19 119.8 . . ?
C2 C3 H3A 120.8 . . ?
C4 C3 C2 118.5(5) . . ?
C4 C3 H3A 120.8 . . ?
C14 C13 C12 119.9(5) . . ?
C14 C13 H13 120.0 . . ?
C12 C13 H13 120.0 . . ?
O3 C20 C21 114.8(5) . . ?
C19 C20 O3 125.9(5) . . ?
C19 C20 C21 119.3(5) . . ?
C6 C5 H5 119.2 . . ?
C4 C5 C6 121.7(5) . . ?
C4 C5 H5 119.2 . . ?
C3 C4 C5 120.8(5) . . ?
C3 C4 H4A 119.6 . . ?
C5 C4 H4A 119.6 . . ?
O3 C22 H22A 109.5 . . ?
O3 C22 H22B 109.5 . . ?
O3 C22 H22C 109.5 . . ?
H22A C22 H22B 109.5 . . ?
H22A C22 H22C 109.5 . . ?
H22B C22 H22C 109.5 . . ?

loop_
_geom_bond_atom_site_label_1
_geom_bond_atom_site_label_2
_geom_bond_distance
_geom_bond_site_symmetry_2
_geom_bond_publ_flag
Dy1 Dy2 3.8533(3) . ?
Dy1 Dy2 3.6063(3) 2_665 ?
Dy1 Cl2 2.7548(11) . ?
Dy1 Cl1 2.6536(12) . ?
Dy1 O7 2.371(3) 2_665 ?
Dy1 O2 2.350(3) . ?
Dy1 O6 2.309(3) . ?
Dy1 N1 2.484(3) . ?
Dy1 N3 2.600(4) . ?
Dy1 N2 2.550(4) . ?
Dy2 Dy2 3.8600(4) 2_665 ?
Dy2 Cl2 2.8300(12) 2_665 ?
Dy2 Cl3 2.6433(13) . ?
Dy2 O7 2.312(3) . ?
Dy2 O7 2.400(2) 2_665 ?
Dy2 O2 2.349(3) 2_665 ?
Dy2 O6 2.316(3) . ?
Dy2 O1 2.454(3) 2_665 ?
Dy2 O5 2.539(3) . ?
O7 H7 0.9800 . ?
O2 C7 1.332(5) . ?
O6 C29 1.357(4) . ?
O1 C2 1.379(5) . ?
O1 C1 1.454(5) . ?
O5 C28 1.383(5) . ?
O5 C30 1.429(5) . ?
N1 H1 0.9800 . ?
N1 C8 1.490(5) . ?
N1 C9 1.485(5) . ?
N3 H3 0.9800 . ?
N3 C15 1.480(5) . ?
N3 C23 1.497(5) . ?
N2 C10 1.356(5) . ?
N2 C14 1.329(5) . ?
C7 C2 1.399(6) . ?
C7 C6 1.414(6) . ?
C29 C28 1.397(6) . ?
C29 C24 1.382(6) . ?
C8 H8A 0.9700 . ?
C8 H8B 0.9700 . ?
C8 C6 1.483(6) . ?
O4 H4 0.8200 . ?
O4 C21 1.350(6) . ?
C2 C3 1.374(6) . ?
C28 C27 1.382(6) . ?
C24 C23 1.496(6) . ?
C24 C25 1.394(6) . ?
C9 H9 0.9800 . ?
C9 C15 1.533(6) . ?
C9 C10 1.511(6) . ?
C15 H15 0.9800 . ?
C15 C16 1.533(6) . ?
C10 C11 1.369(6) . ?
O3 C20 1.383(6) . ?
O3 C22 1.434(6) . ?
C1 H1A 0.9600 . ?
C1 H1B 0.9600 . ?
C1 H1C 0.9600 . ?
C6 C5 1.392(6) . ?
C23 H23A 0.9700 . ?
C23 H23B 0.9700 . ?
C16 C17 1.383(6) . ?
C16 C21 1.383(6) . ?
C17 H17 0.9300 . ?
C17 C18 1.384(7) . ?
C14 H14 0.9300 . ?
C14 C13 1.365(6) . ?
C27 H27 0.9300 . ?
C27 C26 1.386(8) . ?
C25 H25 0.9300 . ?
C25 C26 1.379(7) . ?
C21 C20 1.398(7) . ?
C11 H11 0.9300 . ?
C11 C12 1.379(7) . ?
C18 H18 0.9300 . ?
C18 C19 1.375(7) . ?
C12 H12 0.9300 . ?
C12 C13 1.376(7) . ?
C26 H26 0.9300 . ?
C30 H30A 0.9600 . ?
C30 H30B 0.9600 . ?
C30 H30C 0.9600 . ?
C19 H19 0.9300 . ?
C19 C20 1.359(7) . ?
C3 H3A 0.9300 . ?
C3 C4 1.371(7) . ?
C13 H13 0.9300 . ?
C5 H5 0.9300 . ?
C5 C4 1.381(7) . ?
C4 H4A 0.9300 . ?
C22 H22A 0.9600 . ?
C22 H22B 0.9600 . ?
C22 H22C 0.9600 . ?

loop_
_geom_torsion_atom_site_label_1
_geom_torsion_atom_site_label_2
_geom_torsion_atom_site_label_3
_geom_torsion_atom_site_label_4
_geom_torsion
_geom_torsion_site_symmetry_1
_geom_torsion_site_symmetry_2
_geom_torsion_site_symmetry_3
_geom_torsion_site_symmetry_4
_geom_torsion_publ_flag
Dy1 O2 C7 C2 -180.0(3) . . . . ?
Dy1 O2 C7 C6 0.8(7) . . . . ?
Dy1 O6 C29 C28 120.0(4) . . . . ?
Dy1 O6 C29 C24 -60.6(5) . . . . ?
Dy1 N1 C8 C6 -77.2(4) . . . . ?
Dy1 N1 C9 C15 -61.0(3) . . . . ?
Dy1 N1 C9 C10 58.5(3) . . . . ?
Dy1 N3 C15 C9 -23.2(4) . . . . ?
Dy1 N3 C15 C16 -148.7(3) . . . . ?
Dy1 N3 C23 C24 -65.0(4) . . . . ?
Dy1 N2 C10 C9 1.9(5) . . . . ?
Dy1 N2 C10 C11 179.0(4) . . . . ?
Dy1 N2 C14 C13 -179.1(4) . . . . ?
Dy2 O2 C7 C2 0.5(5) 2_665 . . . ?
Dy2 O2 C7 C6 -178.7(3) 2_665 . . . ?
Dy2 O6 C29 C28 -33.5(5) . . . . ?
Dy2 O6 C29 C24 145.8(3) . . . . ?
Dy2 O1 C2 C7 2.3(5) 2_665 . . . ?
Dy2 O1 C2 C3 -178.4(4) 2_665 . . . ?
Dy2 O5 C28 C29 29.3(4) . . . . ?
Dy2 O5 C28 C27 -150.4(4) . . . . ?
O2 C7 C2 O1 -1.8(6) . . . . ?
O2 C7 C2 C3 178.9(4) . . . . ?
O2 C7 C6 C8 0.4(7) . . . . ?
O2 C7 C6 C5 -179.4(4) . . . . ?
O6 C29 C28 O5 -0.3(6) . . . . ?
O6 C29 C28 C27 179.4(4) . . . . ?
O6 C29 C24 C23 1.9(6) . . . . ?
O6 C29 C24 C25 -178.9(4) . . . . ?
O1 C2 C3 C4 -178.0(5) . . . . ?
O5 C28 C27 C26 178.6(5) . . . . ?
N1 C8 C6 C7 41.8(6) . . . . ?
N1 C8 C6 C5 -138.4(5) . . . . ?
N1 C9 C15 N3 56.4(4) . . . . ?
N1 C9 C15 C16 -175.0(3) . . . . ?
N1 C9 C10 N2 -40.0(5) . . . . ?
N1 C9 C10 C11 142.9(5) . . . . ?
N3 C15 C16 C17 22.1(6) . . . . ?
N3 C15 C16 C21 -161.7(4) . . . . ?
N2 C10 C11 C12 0.5(8) . . . . ?
N2 C14 C13 C12 0.0(9) . . . . ?
C7 C2 C3 C4 1.2(8) . . . . ?
C7 C6 C5 C4 -0.2(8) . . . . ?
C29 C28 C27 C26 -1.1(7) . . . . ?
C29 C24 C23 N3 63.0(5) . . . . ?
C29 C24 C25 C26 0.1(7) . . . . ?
C8 N1 C9 C15 64.5(4) . . . . ?
C8 N1 C9 C10 -176.0(3) . . . . ?
C8 C6 C5 C4 180.0(5) . . . . ?
O4 C21 C20 O3 -2.5(7) . . . . ?
O4 C21 C20 C19 178.9(5) . . . . ?
C2 C7 C6 C8 -178.9(4) . . . . ?
C2 C7 C6 C5 1.4(7) . . . . ?
C2 C3 C4 C5 0.0(9) . . . . ?
C28 C29 C24 C23 -178.8(4) . . . . ?
C28 C29 C24 C25 0.4(7) . . . . ?
C28 C27 C26 C25 1.6(8) . . . . ?
C24 C29 C28 O5 -179.7(4) . . . . ?
C24 C29 C28 C27 0.1(7) . . . . ?
C24 C25 C26 C27 -1.1(8) . . . . ?
C9 N1 C8 C6 159.7(4) . . . . ?
C9 C15 C16 C17 -102.9(5) . . . . ?
C9 C15 C16 C21 73.3(5) . . . . ?
C9 C10 C11 C12 177.3(5) . . . . ?
C15 N3 C23 C24 68.3(5) . . . . ?
C15 C9 C10 N2 79.6(5) . . . . ?
C15 C9 C10 C11 -97.4(5) . . . . ?
C15 C16 C17 C18 177.3(4) . . . . ?
C15 C16 C21 O4 3.1(7) . . . . ?
C15 C16 C21 C20 -174.2(4) . . . . ?
C10 N2 C14 C13 -0.5(8) . . . . ?
C10 C9 C15 N3 -61.9(5) . . . . ?
C10 C9 C15 C16 66.7(4) . . . . ?
C10 C11 C12 C13 -0.9(8) . . . . ?
C1 O1 C2 C7 -172.5(4) . . . . ?
C1 O1 C2 C3 6.8(6) . . . . ?
C6 C7 C2 O1 177.4(4) . . . . ?
C6 C7 C2 C3 -1.9(7) . . . . ?
C6 C5 C4 C3 -0.5(10) . . . . ?
C23 N3 C15 C9 -157.4(4) . . . . ?
C23 N3 C15 C16 77.1(5) . . . . ?
C23 C24 C25 C26 179.3(5) . . . . ?
C16 C17 C18 C19 -2.9(8) . . . . ?
C16 C21 C20 O3 174.8(4) . . . . ?
C16 C21 C20 C19 -3.8(8) . . . . ?
C17 C16 C21 O4 179.6(5) . . . . ?
C17 C16 C21 C20 2.3(7) . . . . ?
C17 C18 C19 C20 1.4(8) . . . . ?
C14 N2 C10 C9 -176.8(4) . . . . ?
C14 N2 C10 C11 0.2(7) . . . . ?
C25 C24 C23 N3 -116.2(5) . . . . ?
C21 C16 C17 C18 1.1(7) . . . . ?
C11 C12 C13 C14 0.7(9) . . . . ?
C18 C19 C20 O3 -176.5(5) . . . . ?
C18 C19 C20 C21 1.9(8) . . . . ?
C30 O5 C28 C29 -162.4(4) . . . . ?
C30 O5 C28 C27 17.8(7) . . . . ?
C22 O3 C20 C21 165.8(5) . . . . ?
C22 O3 C20 C19 -15.7(8) . . . . ?

loop_
_smtbx_masks_void_nr
_smtbx_masks_void_average_x
_smtbx_masks_void_average_y
_smtbx_masks_void_average_z
_smtbx_masks_void_volume
_smtbx_masks_void_count_electrons
_smtbx_masks_void_content
1 0.000 0.000 0.500 309.2 67.5 ?
